data_7064102
loop_
_publ_author_name
'Yanbaeva, Margarita'
'Steinke, Tim'
'Engelage, Elric'
'Weiss, Robert'
'Huber, Stefan M.'

_publ_section_title
;
 &#x201C;Anti-electrostatic&#x201D; (inter-anion) chalcogen bonding
 interactions
;
_journal_issue 44
_journal_name_full 'New Journal of Chemistry'
_journal_page_first 19086
_journal_page_last 19090
_journal_paper_doi 10.1039/D5NJ03660G
_journal_volume 49
_journal_year 2025
_chemical_formula_moiety 'C15 H5 N4 Se, C9 H18 N3'
_chemical_formula_sum 'C24 H23 N7 Se'
_chemical_formula_weight 488.45
_space_group_crystal_system monoclinic
_space_group_IT_number 14
_space_group_name_Hall '-P 2ybc'
_space_group_name_H-M_alt 'P 1 21/c 1'
_atom_sites_solution_hydrogens geom
_atom_sites_solution_primary 'dual space'
_atom_sites_solution_secondary difmap
_audit_creation_method SHELXL-2019/3
_audit_update_record
;
2025-10-10 deposited with the CCDC.	2025-10-16 downloaded from the CCDC.
;
_cell_angle_alpha 90
_cell_angle_beta 95.5324(13)
_cell_angle_gamma 90
_cell_formula_units_Z 8
_cell_length_a 11.43579(19)
_cell_length_b 17.96728(19)
_cell_length_c 24.3438(3)
_cell_measurement_reflns_used 5870
_cell_measurement_temperature 299(2)
_cell_measurement_theta_max 66.5
_cell_measurement_theta_min 3.1
_cell_volume 4978.62(12)
_computing_cell_refinement 'CrysAlisPro 1.171.42.70a (Rigaku OD, 2022)'
_computing_data_collection 'CrysAlisPro 1.171.42.70a (Rigaku OD, 2022)'
_computing_data_reduction 'CrysAlisPro 1.171.42.70a (Rigaku OD, 2022)'
_computing_molecular_graphics
;
 Diamond 4 - Crystal and Molecular Structure Visualization
  Crystal Impact - Dr. H. Putz & Dr. K. Brandenburg GbR, 
  Kreuzherrenstr. 102, 53227 Bonn, Germany
  http://www.crystalimpact.com/diamond
 Mercury CSD 2.0 - New Features for the Visualization 
 and Investigation of Crystal Structures
  C. F. Macrae, I. J. Bruno, J. A. Chisholm, P. R. Edgington, P. McCabe,
  E. Pidcock, 
  L. Rodriguez-Monge, R. Taylor, J. van de Streek and P. A. Wood, 
  J. Appl. Cryst., 41, 466-470, 2008
;
_computing_publication_material 'WinGX L. J. Farrugia, J. Appl. Crystallogr., 1999, 32, 837-838.'
_computing_structure_refinement 'SHELXL-2018/3 (Sheldrick, 2018)'
_computing_structure_solution
;
 shelXT  G. M. Sheldrick, Acta Crystallogr., Sect. A: Found. Crystallogr.,
 2008, 64, 112-122.
 shelXle C. B. Huebschle, G. M. Sheldrick and B. Dittrich J. Appl. Cryst.
  (2011). 44, 1281-1284
;
_diffrn_ambient_environment air
_diffrn_ambient_temperature 299.22(10)
_diffrn_detector 'Hybrid Pixel Array Detector'
_diffrn_detector_area_resol_mean 10.0000
_diffrn_detector_type HyPix
_diffrn_measured_fraction_theta_full 1.000
_diffrn_measured_fraction_theta_max 1.000
_diffrn_measurement_details
;
List of Runs (angles in degrees, time in seconds):

  # Type    Start    End  Width  t~exp~   \w     \q     \k     \f   Frames
#--------------------------------------------------------------------------
  1  \w     93.00 125.00   0.50    1.00    --  105.91  30.00 -30.00   64
  2  \w    139.00 170.00   0.50    1.00    --  105.91  30.00 -30.00   62
  3  \w     92.00 136.00   0.50    1.00    --  105.91 135.00  37.00   88
  4  \w     89.00 159.00   0.50    1.00    --  105.91 134.00-142.00  140
  5  \w    -47.00 -20.00   0.50    1.00    --  -91.75  45.00 -30.00   54
  6  \w    -47.00 -20.00   0.50    1.00    --  -91.75  45.00  30.00   54
  7  \w    -46.00 -20.00   0.50    1.00    --  -91.75  45.00  90.00   52
  8  \w    -18.00  24.00   0.50    0.25    --  -47.28  19.00 150.00   84
  9  \w    -40.00  26.00   0.50    0.25    --  -47.28  38.00  90.00  132
 10  \w    -20.00  27.00   0.50    0.25    --  -47.28  19.00 -90.00   94
 11  \w    -19.00  25.00   0.50    0.25    --  -47.28  19.00-180.00   88
 12  \w     33.00 105.00   0.50    1.00    --  105.91 -77.00-180.00  144
 13  \w     45.00  93.00   0.50    0.25    --   47.28-135.00 -28.00   96
 14  \w     52.00 100.00   0.50    0.25    --   47.28-134.00 151.00   96
 15  \w     33.00 108.00   0.50    1.00    --  105.91 -77.00   0.00  150
 16  \w     70.00 119.00   0.50    1.00    --  105.91-135.00 -28.00   98
 17  \w     80.00 106.00   0.50    1.00    --  105.91-125.00-150.00   52
 18  \w     78.00 105.00   0.50    1.00    --  105.91 -94.00-180.00   54
 19  \w     33.00  74.00   0.50    1.00    --  105.91 -94.00-180.00   82
 20  \w     38.00  64.00   0.50    1.00    --  105.91-125.00-150.00   52
 21  \w     33.00 106.00   0.50    1.00    --  105.91 -94.00   0.00  146
 22  \w     90.00 119.00   0.50    1.00    --  105.91-134.00 151.00   58
 23  \w    -90.00 -61.00   0.50    0.25    --  -47.28 135.00  37.00   58
 24  \w    -80.00 -55.00   0.50    1.00    --  -91.75 135.00  37.00   50
 25  \w    -80.00 -55.00   0.50    0.25    --  -47.28 134.00-142.00   50
 26  \w   -160.00 -84.00   0.50    1.00    --  -91.75 -30.00-150.00  152
 27  \w   -156.00 -70.00   0.50    1.00    --  -91.75 -77.00-120.00  172
 28  \w   -161.00 -69.00   0.50    1.00    --  -91.75 -77.00  60.00  184
 29  \w   -146.00 -79.00   0.50    1.00    --  -91.75 -45.00 120.00  134
 30  \w   -159.00 -83.00   0.50    1.00    --  -91.75 -94.00  90.00  152
 31  \w   -160.00 -85.00   0.50    1.00    --  -91.75-134.00 151.00  150
 32  \w   -118.00 -93.00   0.50    0.25    --  -47.28-134.00 151.00   50
 33  \w   -119.00 -75.00   0.50    0.25    --  -47.28-125.00 120.00   88
 34  \w   -100.00 -73.00   0.50    0.25    --  -47.28-125.00   0.00   54
 35  \w   -118.00 -70.00   0.50    0.25    --  -47.28-135.00 -28.00   96
 36  \w   -154.00-112.00   0.50    1.00    --  -91.75-135.00 -28.00   84
;
_diffrn_measurement_device 'four-circle diffractometer'
_diffrn_measurement_device_type 'XtaLAB Synergy, Dualflex, HyPix'
_diffrn_measurement_method '\w scans'
_diffrn_orient_matrix_type 'CrysAlisPro convention (1999,Acta A55,543-557)'
_diffrn_orient_matrix_UB_11 0.0069565000
_diffrn_orient_matrix_UB_12 -0.0854938000
_diffrn_orient_matrix_UB_13 -0.0032353000
_diffrn_orient_matrix_UB_21 -0.0908695000
_diffrn_orient_matrix_UB_22 -0.0064570000
_diffrn_orient_matrix_UB_23 0.0425410000
_diffrn_orient_matrix_UB_31 -0.1000134000
_diffrn_orient_matrix_UB_32 -0.0000047000
_diffrn_orient_matrix_UB_33 -0.0471676000
_diffrn_radiation_monochromator mirror
_diffrn_radiation_probe x-ray
_diffrn_radiation_type 'Cu K\a'
_diffrn_radiation_wavelength 1.54184
_diffrn_reflns_av_R_equivalents 0.0378
_diffrn_reflns_av_unetI/netI 0.0239
_diffrn_reflns_Laue_measured_fraction_full 1.000
_diffrn_reflns_Laue_measured_fraction_max 1.000
_diffrn_reflns_limit_h_max 13
_diffrn_reflns_limit_h_min -13
_diffrn_reflns_limit_k_max 21
_diffrn_reflns_limit_k_min -21
_diffrn_reflns_limit_l_max 28
_diffrn_reflns_limit_l_min -28
_diffrn_reflns_number 57685
_diffrn_reflns_point_group_measured_fraction_full 1.000
_diffrn_reflns_point_group_measured_fraction_max 1.000
_diffrn_reflns_theta_full 66.492
_diffrn_reflns_theta_max 66.492
_diffrn_reflns_theta_min 3.062
_diffrn_source 'micro-focus sealed X-ray tube'
_diffrn_source_type 'PhotonJet (Cu) X-ray Source'
_exptl_absorpt_coefficient_mu 2.231
_exptl_absorpt_correction_T_max 0.65618
_exptl_absorpt_correction_T_min 0.63568
_exptl_absorpt_correction_type sphere
_exptl_absorpt_process_details
;
CrysAlisPro 1.171.42.70a (Rigaku Oxford Diffraction, 2022)
Spherical absorption correction
using equivalent radius and absorption coefficient.
Empirical absorption correction using spherical harmonics,
implemented in SCALE3 ABSPACK scaling algorithm.
;
_exptl_crystal_colour 'translucent yellow'
_exptl_crystal_density_diffrn 1.303
_exptl_crystal_description 'cut block'
_exptl_crystal_F_000 2000
_exptl_crystal_recrystallization_method 'Re-crystallisation from solvent'
_exptl_crystal_size_max 0.514
_exptl_crystal_size_mid 0.253
_exptl_crystal_size_min 0.157
_exptl_crystal_size_rad 0.136
_refine_diff_density_max 0.559
_refine_diff_density_min -0.442
_refine_diff_density_rms 0.039
_refine_ls_extinction_method none
_refine_ls_goodness_of_fit_ref 1.064
_refine_ls_hydrogen_treatment constr
_refine_ls_matrix_type full
_refine_ls_number_parameters 617
_refine_ls_number_reflns 8780
_refine_ls_number_restraints 47
_refine_ls_restrained_S_all 1.064
_refine_ls_R_factor_all 0.0578
_refine_ls_R_factor_gt 0.0449
_refine_ls_shift/su_max 0.000
_refine_ls_shift/su_mean 0.000
_refine_ls_structure_factor_coef Fsqd
_refine_ls_weighting_details 'w=1/[\s^2^(Fo^2^)+(0.0673P)^2^+1.1231P] where P=(Fo^2^+2Fc^2^)/3'
_refine_ls_weighting_scheme calc
_refine_ls_wR_factor_gt 0.1275
_refine_ls_wR_factor_ref 0.1372
_reflns_Friedel_coverage 0.000
_reflns_number_gt 6681
_reflns_number_total 8780
_reflns_threshold_expression 'I > 2\s(I)'
_cod_data_source_file d5nj03660g2.cif
_cod_data_source_block exp_5826
_cod_depositor_comments
;
The following automatic conversions were performed:

data item '_atom_sites_solution_secondary' value 'diffmap' was
changed to 'difmap'.

Automatic conversion script
Id: cif_fix_values 8170 2020-07-09 18:12:32Z antanas 

 Adding full bibliography for 7064100--7064102.cif.
;
_cod_original_cell_volume 4978.62(11)
_cod_original_sg_symbol_H-M 'P 21/c'
_cod_database_code 7064102
_shelx_shelxl_version_number 2019/3
_shelx_space_group_comment
;
The symmetry employed for this shelxl refinement is uniquely defined
by the following loop, which should always be used as a source of
symmetry information in preference to the above space-group names.
They are only intended as comments.
;
_oxdiff_exptl_absorpt_empirical_full_min 0.553
_oxdiff_exptl_absorpt_empirical_full_max 2.004
_oxdiff_exptl_absorpt_empirical_details
;
Empirical correction (ABSPACK) includes:
- Absorption correction using spherical harmonics
- Frame scaling
;

loop_
_space_group_symop_operation_xyz
'x, y, z'
'-x, y+1/2, -z+1/2'
'-x, -y, -z'
'x, -y-1/2, z-1/2'

loop_
_atom_site_label
_atom_site_type_symbol
_atom_site_fract_x
_atom_site_fract_y
_atom_site_fract_z
_atom_site_U_iso_or_equiv
_atom_site_adp_type
_atom_site_occupancy
_atom_site_site_symmetry_order
_atom_site_calc_flag
_atom_site_refinement_flags_posn
_atom_site_refinement_flags_adp
_atom_site_refinement_flags_occupancy
_atom_site_disorder_assembly
_atom_site_disorder_group
N1 N 0.7222(3) 0.72572(19) 0.60957(12) 0.1262(10) Uani 1 1 d . . . . .
Se1A Se 0.7663(3) 0.52842(13) 0.45779(11) 0.0910(5) Uani 0.753(14) 1 d D . P A 1
C10A C 0.7627(11) 0.5141(8) 0.5354(2) 0.080(2) Uani 0.753(14) 1 d D . P A 1
C11A C 0.8450(9) 0.4766(7) 0.5689(3) 0.111(2) Uani 0.753(14) 1 d D . P A 1
H11A H 0.910939 0.457897 0.554021 0.133 Uiso 0.753(14) 1 calc R U P A 1
C12A C 0.8332(9) 0.4657(4) 0.6244(3) 0.128(3) Uani 0.753(14) 1 d D . P A 1
H12A H 0.888276 0.437537 0.645952 0.153 Uiso 0.753(14) 1 calc R U P A 1
C13A C 0.7406(8) 0.4964(4) 0.6472(2) 0.116(3) Uani 0.753(14) 1 d D . P A 1
H13A H 0.734186 0.492006 0.684893 0.139 Uiso 0.753(14) 1 calc R U P A 1
C14A C 0.6576(10) 0.5336(5) 0.6143(3) 0.116(2) Uani 0.753(14) 1 d D . P A 1
H14A H 0.592213 0.552735 0.629344 0.140 Uiso 0.753(14) 1 calc R U P A 1
C15A C 0.6685(11) 0.5435(6) 0.5585(3) 0.0986(17) Uani 0.753(14) 1 d D . P A 1
H15A H 0.611764 0.570171 0.536728 0.118 Uiso 0.753(14) 1 calc R U P A 1
Se1B Se 0.8038(15) 0.5284(4) 0.4650(5) 0.106(2) Uani 0.247(14) 1 d D . P A 2
C10B C 0.779(4) 0.522(3) 0.5416(9) 0.080(2) Uani 0.247(14) 1 d D . P A 2
C11B C 0.878(3) 0.483(3) 0.5598(12) 0.111(2) Uani 0.247(14) 1 d D . P A 2
H11B H 0.931718 0.466689 0.536346 0.133 Uiso 0.247(14) 1 calc R U P A 2
C12B C 0.890(3) 0.4707(16) 0.6151(11) 0.128(3) Uani 0.247(14) 1 d D . P A 2
H12B H 0.962385 0.461923 0.634681 0.153 Uiso 0.247(14) 1 calc R U P A 2
C13B C 0.789(2) 0.4719(16) 0.6395(11) 0.116(3) Uani 0.247(14) 1 d D . P A 2
H13B H 0.783226 0.439615 0.668975 0.139 Uiso 0.247(14) 1 calc R U P A 2
C14B C 0.696(3) 0.516(2) 0.6248(11) 0.116(2) Uani 0.247(14) 1 d D . P A 2
H14B H 0.643772 0.533573 0.648797 0.140 Uiso 0.247(14) 1 calc R U P A 2
C15B C 0.689(4) 0.531(2) 0.5695(11) 0.0986(17) Uani 0.247(14) 1 d D . P A 2
H15B H 0.618694 0.547583 0.551546 0.118 Uiso 0.247(14) 1 calc R U P A 2
Se2 Se 0.69649(5) 0.45456(2) 0.28916(2) 0.1260(2) Uani 1 1 d . . . . .
N005 N 0.4688(2) 0.31859(16) 0.61612(11) 0.0999(7) Uani 1 1 d . . . . .
N12 N 0.4469(3) 0.1181(2) 0.5918(2) 0.1512(14) Uani 1 1 d . . . . .
N13 N 0.3756(3) 0.1999(2) 0.72585(15) 0.1334(12) Uani 1 1 d . . . . .
N5 N 0.5988(3) 0.14326(17) 0.40994(14) 0.1303(11) Uani 1 1 d . . . . .
N6 N 0.6023(3) 0.38233(17) 0.44979(11) 0.1130(9) Uani 1 1 d . . . . .
N7 N 0.6641(3) 0.08829(17) 0.26867(13) 0.1187(9) Uani 1 1 d . . . . .
N8 N 0.7644(4) 0.2442(2) 0.14257(13) 0.1444(13) Uani 1 1 d . . . . .
N2 N 0.8422(3) 0.89090(16) 0.49611(13) 0.1138(9) Uani 1 1 d . . . . .
N3 N 0.9047(3) 0.84424(17) 0.34861(13) 0.1204(9) Uani 1 1 d . . . . .
N4 N 0.8865(3) 0.60812(18) 0.29883(12) 0.1264(10) Uani 1 1 d . . . . .
C1 C 0.8051(2) 0.62954(14) 0.45655(10) 0.0746(6) Uani 1 1 d D . . . .
C2 C 0.8068(2) 0.70124(14) 0.47623(9) 0.0686(6) Uani 1 1 d . . . . .
C16 C 0.6771(2) 0.35305(15) 0.29229(10) 0.0802(7) Uani 1 1 d . . . . .
C17 C 0.6819(2) 0.27985(14) 0.27539(10) 0.0734(6) Uani 1 1 d . . . . .
C18 C 0.6524(2) 0.29783(14) 0.32836(10) 0.0707(6) Uani 1 1 d . . . . .
C19 C 0.6103(3) 0.33494(17) 0.41903(11) 0.0832(7) Uani 1 1 d . . . . .
C20 C 0.6233(2) 0.27786(14) 0.37994(10) 0.0737(6) Uani 1 1 d . . . . .
C21 C 0.6098(3) 0.20321(17) 0.39587(12) 0.0878(7) Uani 1 1 d . . . . .
C22 C 0.6812(3) 0.14834(18) 0.25557(12) 0.0887(8) Uani 1 1 d . . . . .
C23 C 0.6998(2) 0.22259(15) 0.23894(11) 0.0804(7) Uani 1 1 d . . . . .
C24 C 0.7359(3) 0.23495(18) 0.18611(13) 0.0997(9) Uani 1 1 d . . . . .
C25 C 0.7196(3) 0.46980(15) 0.21319(12) 0.0895(8) Uani 1 1 d . . . . .
C26 C 0.7945(3) 0.42720(19) 0.18708(14) 0.1056(9) Uani 1 1 d . . . . .
H26 H 0.832453 0.387283 0.205408 0.127 Uiso 1 1 calc R U . . .
C27 C 0.8146(4) 0.4427(2) 0.13362(17) 0.1284(13) Uani 1 1 d . . . . .
H01E H 0.864659 0.412784 0.115307 0.154 Uiso 1 1 calc R U . . .
C28 C 0.7601(4) 0.5028(3) 0.10740(17) 0.1335(14) Uani 1 1 d . . . . .
H01D H 0.774218 0.514055 0.071341 0.160 Uiso 1 1 calc R U . . .
C29 C 0.6864(4) 0.5454(2) 0.1337(2) 0.1311(14) Uani 1 1 d . . . . .
H01F H 0.649727 0.585946 0.115581 0.157 Uiso 1 1 calc R U . . .
C30 C 0.6649(4) 0.52954(19) 0.18698(17) 0.1156(11) Uani 1 1 d . . . . .
H30 H 0.613806 0.559035 0.205037 0.139 Uiso 1 1 calc R U . . .
C40 C 0.4101(3) 0.2055(2) 0.67418(14) 0.1002(9) Uani 1 1 d . . . . .
C41 C 0.4456(2) 0.24923(19) 0.63329(12) 0.0885(8) Uani 1 1 d . . . . .
C42 C 0.4362(3) 0.1758(2) 0.62522(18) 0.1059(10) Uani 1 1 d . . . . .
C43 C 0.3443(4) 0.1266(3) 0.7451(2) 0.204(3) Uani 1 1 d . . . . .
H021 H 0.263029 0.116868 0.733755 0.306 Uiso 1 1 calc R U . . .
H022 H 0.357183 0.124892 0.784644 0.306 Uiso 1 1 calc R U . . .
H023 H 0.392113 0.089605 0.729640 0.306 Uiso 1 1 calc R U . . .
C44 C 0.3654(4) 0.2649(4) 0.75992(17) 0.162(2) Uani 1 1 d . . . . .
H44A H 0.409772 0.305063 0.746166 0.243 Uiso 1 1 calc R U . . .
H44B H 0.395438 0.253826 0.797209 0.243 Uiso 1 1 calc R U . . .
H44C H 0.284362 0.279171 0.759016 0.243 Uiso 1 1 calc R U . . .
C45 C 0.4512(4) 0.3827(2) 0.65058(16) 0.1224(12) Uani 1 1 d . . . . .
H01I H 0.435142 0.425749 0.627690 0.184 Uiso 1 1 calc R U . . .
H01J H 0.520790 0.391251 0.675100 0.184 Uiso 1 1 calc R U . . .
H01K H 0.386018 0.373667 0.671745 0.184 Uiso 1 1 calc R U . . .
C46 C 0.5194(3) 0.3305(2) 0.56459(15) 0.1223(12) Uani 1 1 d . . . . .
H46 H 0.513086 0.285611 0.543101 0.183 Uiso 1 1 calc R U . . .
H01B H 0.600610 0.343845 0.572064 0.183 Uiso 1 1 calc R U . . .
H01C H 0.477932 0.369879 0.544429 0.183 Uiso 1 1 calc R U . . .
C47 C 0.4926(5) 0.1288(3) 0.5376(3) 0.185(2) Uani 1 1 d . . . . .
H012 H 0.428009 0.134083 0.509573 0.277 Uiso 1 1 calc R U . . .
H013 H 0.538988 0.086436 0.529355 0.277 Uiso 1 1 calc R U . . .
H014 H 0.540341 0.172796 0.538575 0.277 Uiso 1 1 calc R U . . .
C48 C 0.4017(5) 0.0477(3) 0.6071(4) 0.230(4) Uani 1 1 d . . . . .
H024 H 0.320457 0.043848 0.593211 0.344 Uiso 1 1 calc R U . . .
H025 H 0.408874 0.043392 0.646589 0.344 Uiso 1 1 calc R U . . .
H026 H 0.445422 0.008455 0.591763 0.344 Uiso 1 1 calc R U . . .
N9 N 1.0651(3) 0.5963(2) 0.13170(14) 0.1212(10) Uani 1 1 d . . . . .
N10 N 1.0303(3) 0.7964(2) 0.15237(16) 0.1380(12) Uani 1 1 d . . . . .
N11 N 1.1205(3) 0.7265(2) 0.02180(13) 0.1267(11) Uani 1 1 d . . . . .
C3 C 0.8356(2) 0.68571(14) 0.42262(9) 0.0693(6) Uani 1 1 d . . . . .
C4 C 0.7933(2) 0.75523(14) 0.51563(10) 0.0736(6) Uani 1 1 d . . . . .
C5 C 0.7538(3) 0.73816(17) 0.56728(12) 0.0887(8) Uani 1 1 d . . . . .
C6 C 0.8199(3) 0.83018(17) 0.50448(11) 0.0831(7) Uani 1 1 d . . . . .
C7 C 0.8688(2) 0.70822(14) 0.37205(9) 0.0728(6) Uani 1 1 d . . . . .
C8 C 0.8891(3) 0.78389(17) 0.35988(11) 0.0854(7) Uani 1 1 d . . . . .
C9 C 0.8802(3) 0.65350(17) 0.33130(11) 0.0878(8) Uani 1 1 d . . . . .
C31 C 1.0556(2) 0.7383(2) 0.12071(13) 0.0920(8) Uani 1 1 d . . . . .
C32 C 1.0897(2) 0.71348(19) 0.07253(12) 0.0906(8) Uani 1 1 d . . . . .
C33 C 1.0691(2) 0.66475(19) 0.11382(12) 0.0866(7) Uani 1 1 d . . . . .
C34 C 0.9823(4) 0.7821(4) 0.2045(2) 0.198(3) Uani 1 1 d . . . . .
H01W H 0.898141 0.780293 0.198642 0.297 Uiso 1 1 calc R U . . .
H01X H 1.005667 0.821199 0.230116 0.297 Uiso 1 1 calc R U . . .
H01Y H 1.011480 0.735349 0.219210 0.297 Uiso 1 1 calc R U . . .
C35 C 1.0186(6) 0.8702(3) 0.1290(3) 0.228(4) Uani 1 1 d . . . . .
H016 H 1.077499 0.877560 0.103909 0.342 Uiso 1 1 calc R U . . .
H017 H 1.028620 0.906493 0.157986 0.342 Uiso 1 1 calc R U . . .
H020 H 0.942084 0.875649 0.109440 0.342 Uiso 1 1 calc R U . . .
C36 C 1.1230(4) 0.8004(3) -0.0005(2) 0.174(2) Uani 1 1 d . . . . .
H01T H 1.203042 0.816747 -0.000123 0.262 Uiso 1 1 calc R U . . .
H01U H 1.080969 0.833540 0.021469 0.262 Uiso 1 1 calc R U . . .
H01V H 1.086830 0.800336 -0.037754 0.262 Uiso 1 1 calc R U . . .
C37 C 1.1469(4) 0.6649(4) -0.01311(18) 0.173(2) Uani 1 1 d . . . . .
H01Q H 1.085533 0.659926 -0.042688 0.259 Uiso 1 1 calc R U . . .
H01R H 1.152521 0.619903 0.008235 0.259 Uiso 1 1 calc R U . . .
H01S H 1.220242 0.673975 -0.028089 0.259 Uiso 1 1 calc R U . . .
C38 C 1.0964(5) 0.5357(3) 0.0964(3) 0.181(2) Uani 1 1 d . . . . .
H01Z H 1.035376 0.529075 0.066833 0.271 Uiso 1 1 calc R U . . .
H010 H 1.105490 0.490651 0.117632 0.271 Uiso 1 1 calc R U . . .
H011 H 1.168849 0.547208 0.081426 0.271 Uiso 1 1 calc R U . . .
C39 C 1.0280(4) 0.5828(3) 0.18727(19) 0.178(2) Uani 1 1 d . . . . .
H01N H 0.944574 0.589616 0.186481 0.268 Uiso 1 1 calc R U . . .
H01O H 1.067372 0.617106 0.212986 0.268 Uiso 1 1 calc R U . . .
H01P H 1.047839 0.532737 0.198459 0.268 Uiso 1 1 calc R U . . .

loop_
_atom_site_aniso_label
_atom_site_aniso_U_11
_atom_site_aniso_U_22
_atom_site_aniso_U_33
_atom_site_aniso_U_23
_atom_site_aniso_U_13
_atom_site_aniso_U_12
N1 0.173(3) 0.129(3) 0.0829(17) -0.0072(16) 0.0473(18) -0.001(2)
Se1A 0.1420(13) 0.0621(4) 0.0703(4) -0.0036(3) 0.0168(7) -0.0070(6)
C10A 0.117(5) 0.050(4) 0.073(2) 0.002(2) 0.010(3) -0.010(3)
C11A 0.128(7) 0.088(3) 0.117(4) 0.019(3) 0.013(3) 0.010(4)
C12A 0.148(8) 0.112(4) 0.121(5) 0.048(4) 0.001(5) -0.004(6)
C13A 0.200(8) 0.066(4) 0.082(3) 0.013(3) 0.020(3) -0.018(4)
C14A 0.167(8) 0.095(5) 0.093(4) 0.020(3) 0.042(4) 0.001(3)
C15A 0.130(5) 0.090(5) 0.078(4) 0.021(3) 0.023(4) 0.014(3)
Se1B 0.162(6) 0.0726(13) 0.089(3) -0.0117(16) 0.040(3) -0.003(2)
C10B 0.117(5) 0.050(4) 0.073(2) 0.002(2) 0.010(3) -0.010(3)
C11B 0.128(7) 0.088(3) 0.117(4) 0.019(3) 0.013(3) 0.010(4)
C12B 0.148(8) 0.112(4) 0.121(5) 0.048(4) 0.001(5) -0.004(6)
C13B 0.200(8) 0.066(4) 0.082(3) 0.013(3) 0.020(3) -0.018(4)
C14B 0.167(8) 0.095(5) 0.093(4) 0.020(3) 0.042(4) 0.001(3)
C15B 0.130(5) 0.090(5) 0.078(4) 0.021(3) 0.023(4) 0.014(3)
Se2 0.2251(5) 0.0668(2) 0.0899(3) -0.00777(15) 0.0355(3) -0.0084(2)
N005 0.0987(17) 0.112(2) 0.0923(16) 0.0195(15) 0.0286(13) -0.0062(14)
N12 0.118(3) 0.112(3) 0.222(5) -0.019(3) 0.008(3) 0.001(2)
N13 0.098(2) 0.181(3) 0.123(2) 0.071(2) 0.0201(18) -0.010(2)
N5 0.174(3) 0.0863(19) 0.132(2) 0.0151(17) 0.024(2) -0.0246(19)
N6 0.148(2) 0.106(2) 0.0908(17) -0.0249(15) 0.0376(16) -0.0141(17)
N7 0.161(3) 0.0809(18) 0.116(2) -0.0130(16) 0.0212(19) 0.0000(17)
N8 0.198(3) 0.142(3) 0.103(2) -0.038(2) 0.066(2) -0.054(3)
N2 0.146(2) 0.0799(17) 0.118(2) -0.0160(15) 0.0267(17) -0.0119(16)
N3 0.147(3) 0.0867(18) 0.128(2) 0.0164(17) 0.0155(18) -0.0254(17)
N4 0.182(3) 0.112(2) 0.0898(18) -0.0250(16) 0.0354(18) -0.010(2)
C1 0.0911(17) 0.0683(15) 0.0658(13) -0.0014(11) 0.0150(12) -0.0005(12)
C2 0.0714(14) 0.0721(14) 0.0625(12) -0.0013(11) 0.0075(10) -0.0002(11)
C16 0.0973(18) 0.0728(16) 0.0717(15) -0.0054(12) 0.0142(13) -0.0030(13)
C17 0.0772(15) 0.0721(15) 0.0714(14) -0.0075(11) 0.0094(11) -0.0038(12)
C18 0.0740(14) 0.0697(14) 0.0685(13) -0.0073(11) 0.0075(11) -0.0007(11)
C19 0.0940(18) 0.0874(18) 0.0701(15) -0.0039(14) 0.0178(13) -0.0099(14)
C20 0.0798(15) 0.0710(15) 0.0709(14) -0.0040(11) 0.0107(12) -0.0068(12)
C21 0.099(2) 0.0832(19) 0.0825(17) -0.0006(14) 0.0122(14) -0.0108(15)
C22 0.100(2) 0.082(2) 0.0839(18) -0.0191(15) 0.0135(14) 0.0025(15)
C23 0.0871(17) 0.0791(17) 0.0764(15) -0.0165(13) 0.0153(13) -0.0059(13)
C24 0.121(2) 0.095(2) 0.0874(19) -0.0286(16) 0.0297(17) -0.0234(17)
C25 0.118(2) 0.0652(15) 0.0856(18) 0.0030(13) 0.0088(16) -0.0084(15)
C26 0.137(3) 0.083(2) 0.098(2) 0.0106(17) 0.0179(19) 0.0060(19)
C27 0.166(4) 0.114(3) 0.111(3) 0.007(2) 0.043(3) -0.005(3)
C28 0.173(4) 0.128(3) 0.099(2) 0.028(2) 0.011(3) -0.027(3)
C29 0.155(4) 0.107(3) 0.128(3) 0.040(2) -0.006(3) 0.011(3)
C30 0.131(3) 0.086(2) 0.129(3) 0.018(2) 0.014(2) 0.0144(19)
C40 0.0743(17) 0.122(3) 0.105(2) 0.036(2) 0.0164(16) -0.0054(16)
C41 0.0692(16) 0.110(2) 0.0882(18) 0.0170(16) 0.0164(13) -0.0064(15)
C42 0.0768(19) 0.097(2) 0.143(3) 0.011(2) 0.0082(19) -0.0034(17)
C43 0.132(3) 0.249(7) 0.233(6) 0.168(5) 0.033(3) -0.008(4)
C44 0.124(3) 0.275(7) 0.092(3) 0.035(4) 0.034(2) 0.023(4)
C45 0.142(3) 0.107(3) 0.118(3) -0.001(2) 0.008(2) -0.015(2)
C46 0.121(3) 0.146(3) 0.105(2) 0.040(2) 0.0377(19) -0.004(2)
C47 0.141(4) 0.203(6) 0.212(6) -0.082(5) 0.027(4) 0.034(4)
C48 0.150(4) 0.094(3) 0.434(12) 0.014(5) -0.031(6) -0.006(3)
N9 0.110(2) 0.118(2) 0.138(2) 0.033(2) 0.0215(17) 0.0013(17)
N10 0.098(2) 0.156(3) 0.160(3) -0.053(3) 0.0125(19) 0.006(2)
N11 0.107(2) 0.174(3) 0.101(2) 0.024(2) 0.0202(16) -0.021(2)
C3 0.0757(15) 0.0690(14) 0.0635(13) -0.0030(10) 0.0086(10) -0.0023(11)
C4 0.0818(16) 0.0730(15) 0.0673(14) -0.0076(11) 0.0132(11) 0.0001(12)
C5 0.103(2) 0.0891(19) 0.0756(17) -0.0128(14) 0.0171(14) 0.0034(15)
C6 0.0918(18) 0.0797(18) 0.0790(16) -0.0148(13) 0.0140(13) -0.0003(14)
C7 0.0842(16) 0.0726(15) 0.0628(13) 0.0005(11) 0.0129(11) -0.0073(12)
C8 0.0933(19) 0.0845(19) 0.0789(16) 0.0048(14) 0.0104(13) -0.0119(15)
C9 0.111(2) 0.0889(19) 0.0652(15) -0.0006(14) 0.0199(14) -0.0086(15)
C31 0.0676(16) 0.110(2) 0.098(2) -0.0058(17) 0.0095(14) 0.0053(15)
C32 0.0732(16) 0.119(2) 0.0807(17) 0.0030(16) 0.0155(13) -0.0047(15)
C33 0.0701(16) 0.102(2) 0.0896(18) 0.0060(16) 0.0160(13) 0.0027(14)
C34 0.119(3) 0.324(9) 0.155(4) -0.121(5) 0.028(3) 0.010(4)
C35 0.190(5) 0.111(4) 0.372(11) -0.059(5) -0.029(6) 0.018(4)
C36 0.122(3) 0.239(6) 0.158(4) 0.103(4) -0.010(3) -0.042(3)
C37 0.137(3) 0.284(7) 0.104(3) -0.041(4) 0.049(3) -0.023(4)
C38 0.150(4) 0.106(3) 0.293(8) 0.014(4) 0.060(4) 0.025(3)
C39 0.160(4) 0.230(6) 0.141(4) 0.083(4) -0.006(3) -0.070(4)

loop_
_atom_type_symbol
_atom_type_description
_atom_type_scat_dispersion_real
_atom_type_scat_dispersion_imag
_atom_type_scat_source
C C 0.0181 0.0091 'International Tables Vol C Tables 4.2.6.8 and 6.1.1.4'
H H 0.0000 0.0000 'International Tables Vol C Tables 4.2.6.8 and 6.1.1.4'
N N 0.0311 0.0180 'International Tables Vol C Tables 4.2.6.8 and 6.1.1.4'
Se Se -0.7943 1.1372 'International Tables Vol C Tables 4.2.6.8 and 6.1.1.4'

loop_
_exptl_crystal_face_index_h
_exptl_crystal_face_index_k
_exptl_crystal_face_index_l
_exptl_crystal_face_perp_dist
1 -1 2 0.0767
-1 1 -2 0.0806
-1 -2 0 0.1487
1 0 -2 0.1677
0 1 1 0.0899
0 -1 0 0.0979
0 -1 1 0.0883
0 0 -1 0.0806

loop_
_geom_angle_atom_site_label_1
_geom_angle_atom_site_label_2
_geom_angle_atom_site_label_3
_geom_angle
_geom_angle_site_symmetry_1
_geom_angle_site_symmetry_3
_geom_angle_publ_flag
C1 Se1A C10A 100.1(4) . . ?
C11A C10A C15A 118.2(6) . . ?
C11A C10A Se1A 125.3(7) . . ?
C15A C10A Se1A 116.5(8) . . ?
C10A C11A C12A 121.8(7) . . ?
C10A C11A H11A 119.1 . . ?
C12A C11A H11A 119.1 . . ?
C13A C12A C11A 119.7(7) . . ?
C13A C12A H12A 120.2 . . ?
C11A C12A H12A 120.2 . . ?
C14A C13A C12A 119.0(6) . . ?
C14A C13A H13A 120.5 . . ?
C12A C13A H13A 120.5 . . ?
C13A C14A C15A 121.2(7) . . ?
C13A C14A H14A 119.4 . . ?
C15A C14A H14A 119.4 . . ?
C10A C15A C14A 120.1(7) . . ?
C10A C15A H15A 120.0 . . ?
C14A C15A H15A 120.0 . . ?
C1 Se1B C10B 99.8(15) . . ?
C15B C10B C11B 124(2) . . ?
C15B C10B Se1B 135(3) . . ?
C11B C10B Se1B 99(2) . . ?
C12B C11B C10B 114(3) . . ?
C12B C11B H11B 122.9 . . ?
C10B C11B H11B 122.9 . . ?
C13B C12B C11B 115(3) . . ?
C13B C12B H12B 122.5 . . ?
C11B C12B H12B 122.5 . . ?
C14B C13B C12B 126(3) . . ?
C14B C13B H13B 117.2 . . ?
C12B C13B H13B 117.2 . . ?
C13B C14B C15B 110(2) . . ?
C13B C14B H14B 124.9 . . ?
C15B C14B H14B 124.9 . . ?
C10B C15B C14B 121(3) . . ?
C10B C15B H15B 119.3 . . ?
C14B C15B H15B 119.3 . . ?
C16 Se2 C25 102.15(11) . . ?
C41 N005 C46 120.8(3) . . ?
C41 N005 C45 120.8(3) . . ?
C46 N005 C45 118.2(3) . . ?
C42 N12 C48 118.3(5) . . ?
C42 N12 C47 120.4(4) . . ?
C48 N12 C47 121.0(5) . . ?
C40 N13 C44 121.2(4) . . ?
C40 N13 C43 118.0(5) . . ?
C44 N13 C43 120.8(4) . . ?
C3 C1 C2 61.56(18) . . ?
C3 C1 Se1B 143.5(4) . . ?
C2 C1 Se1B 153.2(4) . . ?
C3 C1 Se1A 143.1(2) . . ?
C2 C1 Se1A 154.2(2) . . ?
C1 C2 C4 154.2(2) . . ?
C1 C2 C3 59.10(17) . . ?
C4 C2 C3 146.7(2) . . ?
C18 C16 C17 61.22(18) . . ?
C18 C16 Se2 140.9(2) . . ?
C17 C16 Se2 157.5(2) . . ?
C16 C17 C23 155.5(3) . . ?
C16 C17 C18 59.09(17) . . ?
C23 C17 C18 145.4(3) . . ?
C16 C18 C20 148.7(2) . . ?
C16 C18 C17 59.69(18) . . ?
C20 C18 C17 151.6(2) . . ?
N6 C19 C20 177.8(3) . . ?
C18 C20 C21 122.8(2) . . ?
C18 C20 C19 118.3(2) . . ?
C21 C20 C19 118.9(2) . . ?
N5 C21 C20 178.5(3) . . ?
N7 C22 C23 178.7(4) . . ?
C17 C23 C24 122.9(3) . . ?
C17 C23 C22 118.7(2) . . ?
C24 C23 C22 118.4(2) . . ?
N8 C24 C23 179.0(4) . . ?
C26 C25 C30 120.4(3) . . ?
C26 C25 Se2 121.8(2) . . ?
C30 C25 Se2 117.6(3) . . ?
C25 C26 C27 120.2(3) . . ?
C25 C26 H26 119.9 . . ?
C27 C26 H26 119.9 . . ?
C26 C27 C28 119.4(4) . . ?
C26 C27 H01E 120.3 . . ?
C28 C27 H01E 120.3 . . ?
C29 C28 C27 120.3(4) . . ?
C29 C28 H01D 119.9 . . ?
C27 C28 H01D 119.9 . . ?
C28 C29 C30 120.6(4) . . ?
C28 C29 H01F 119.7 . . ?
C30 C29 H01F 119.7 . . ?
C25 C30 C29 119.2(4) . . ?
C25 C30 H30 120.4 . . ?
C29 C30 H30 120.4 . . ?
N13 C40 C41 148.8(4) . . ?
N13 C40 C42 152.5(4) . . ?
C41 C40 C42 58.7(2) . . ?
C42 C41 N005 151.8(3) . . ?
C42 C41 C40 60.8(3) . . ?
N005 C41 C40 147.3(3) . . ?
N12 C42 C41 148.0(4) . . ?
N12 C42 C40 151.6(4) . . ?
C41 C42 C40 60.4(3) . . ?
N13 C43 H021 109.5 . . ?
N13 C43 H022 109.5 . . ?
H021 C43 H022 109.5 . . ?
N13 C43 H023 109.5 . . ?
H021 C43 H023 109.5 . . ?
H022 C43 H023 109.5 . . ?
N13 C44 H44A 109.5 . . ?
N13 C44 H44B 109.5 . . ?
H44A C44 H44B 109.5 . . ?
N13 C44 H44C 109.5 . . ?
H44A C44 H44C 109.5 . . ?
H44B C44 H44C 109.5 . . ?
N005 C45 H01I 109.5 . . ?
N005 C45 H01J 109.5 . . ?
H01I C45 H01J 109.5 . . ?
N005 C45 H01K 109.5 . . ?
H01I C45 H01K 109.5 . . ?
H01J C45 H01K 109.5 . . ?
N005 C46 H46 109.5 . . ?
N005 C46 H01B 109.5 . . ?
H46 C46 H01B 109.5 . . ?
N005 C46 H01C 109.5 . . ?
H46 C46 H01C 109.5 . . ?
H01B C46 H01C 109.5 . . ?
N12 C47 H012 109.5 . . ?
N12 C47 H013 109.5 . . ?
H012 C47 H013 109.5 . . ?
N12 C47 H014 109.5 . . ?
H012 C47 H014 109.5 . . ?
H013 C47 H014 109.5 . . ?
N12 C48 H024 109.5 . . ?
N12 C48 H025 109.5 . . ?
H024 C48 H025 109.5 . . ?
N12 C48 H026 109.5 . . ?
H024 C48 H026 109.5 . . ?
H025 C48 H026 109.5 . . ?
C33 N9 C38 119.3(4) . . ?
C33 N9 C39 118.9(4) . . ?
C38 N9 C39 121.8(4) . . ?
C31 N10 C35 120.2(5) . . ?
C31 N10 C34 118.9(4) . . ?
C35 N10 C34 118.6(5) . . ?
C32 N11 C36 121.8(4) . . ?
C32 N11 C37 119.9(4) . . ?
C36 N11 C37 118.2(4) . . ?
C1 C3 C7 149.3(2) . . ?
C1 C3 C2 59.34(17) . . ?
C7 C3 C2 151.4(2) . . ?
C2 C4 C5 122.2(2) . . ?
C2 C4 C6 119.7(2) . . ?
C5 C4 C6 118.2(2) . . ?
N1 C5 C4 178.6(3) . . ?
N2 C6 C4 179.1(3) . . ?
C3 C7 C9 118.3(2) . . ?
C3 C7 C8 122.1(2) . . ?
C9 C7 C8 119.6(2) . . ?
N3 C8 C7 178.1(3) . . ?
N4 C9 C7 178.0(3) . . ?
C33 C31 N10 150.3(4) . . ?
C33 C31 C32 61.3(2) . . ?
N10 C31 C32 148.4(4) . . ?
N11 C32 C31 150.5(4) . . ?
N11 C32 C33 150.3(4) . . ?
C31 C32 C33 59.2(2) . . ?
N9 C33 C31 151.2(3) . . ?
N9 C33 C32 149.3(3) . . ?
C31 C33 C32 59.5(2) . . ?
N10 C34 H01W 109.5 . . ?
N10 C34 H01X 109.5 . . ?
H01W C34 H01X 109.5 . . ?
N10 C34 H01Y 109.5 . . ?
H01W C34 H01Y 109.5 . . ?
H01X C34 H01Y 109.5 . . ?
N10 C35 H016 109.5 . . ?
N10 C35 H017 109.5 . . ?
H016 C35 H017 109.5 . . ?
N10 C35 H020 109.5 . . ?
H016 C35 H020 109.5 . . ?
H017 C35 H020 109.5 . . ?
N11 C36 H01T 109.5 . . ?
N11 C36 H01U 109.5 . . ?
H01T C36 H01U 109.5 . . ?
N11 C36 H01V 109.5 . . ?
H01T C36 H01V 109.5 . . ?
H01U C36 H01V 109.5 . . ?
N11 C37 H01Q 109.5 . . ?
N11 C37 H01R 109.5 . . ?
H01Q C37 H01R 109.5 . . ?
N11 C37 H01S 109.5 . . ?
H01Q C37 H01S 109.5 . . ?
H01R C37 H01S 109.5 . . ?
N9 C38 H01Z 109.5 . . ?
N9 C38 H010 109.5 . . ?
H01Z C38 H010 109.5 . . ?
N9 C38 H011 109.5 . . ?
H01Z C38 H011 109.5 . . ?
H010 C38 H011 109.5 . . ?
N9 C39 H01N 109.5 . . ?
N9 C39 H01O 109.5 . . ?
H01N C39 H01O 109.5 . . ?
N9 C39 H01P 109.5 . . ?
H01N C39 H01P 109.5 . . ?
H01O C39 H01P 109.5 . . ?

loop_
_geom_bond_atom_site_label_1
_geom_bond_atom_site_label_2
_geom_bond_distance
_geom_bond_site_symmetry_2
_geom_bond_publ_flag
N1 C5 1.145(4) . ?
Se1A C1 1.871(4) . ?
Se1A C10A 1.911(5) . ?
C10A C11A 1.361(7) . ?
C10A C15A 1.368(15) . ?
C11A C12A 1.386(8) . ?
C11A H11A 0.9300 . ?
C12A C13A 1.359(8) . ?
C12A H12A 0.9300 . ?
C13A C14A 1.359(8) . ?
C13A H13A 0.9300 . ?
C14A C15A 1.387(7) . ?
C14A H14A 0.9300 . ?
C15A H15A 0.9300 . ?
Se1B C1 1.830(8) . ?
Se1B C10B 1.917(16) . ?
C10B C15B 1.29(5) . ?
C10B C11B 1.362(15) . ?
C11B C12B 1.360(15) . ?
C11B H11B 0.9300 . ?
C12B C13B 1.346(15) . ?
C12B H12B 0.9300 . ?
C13B C14B 1.346(15) . ?
C13B H13B 0.9300 . ?
C14B C15B 1.368(14) . ?
C14B H14B 0.9300 . ?
C15B H15B 0.9300 . ?
Se2 C16 1.840(3) . ?
Se2 C25 1.913(3) . ?
N005 C41 1.349(4) . ?
N005 C46 1.447(4) . ?
N005 C45 1.451(4) . ?
N12 C42 1.331(5) . ?
N12 C48 1.430(6) . ?
N12 C47 1.478(7) . ?
N13 C40 1.358(5) . ?
N13 C44 1.445(6) . ?
N13 C43 1.454(6) . ?
N5 C21 1.141(4) . ?
N6 C19 1.143(4) . ?
N7 C22 1.147(4) . ?
N8 C24 1.151(4) . ?
N2 C6 1.143(4) . ?
N3 C8 1.137(4) . ?
N4 C9 1.143(4) . ?
C1 C3 1.371(3) . ?
C1 C2 1.374(3) . ?
C2 C4 1.383(3) . ?
C2 C3 1.404(3) . ?
C16 C18 1.372(4) . ?
C16 C17 1.381(4) . ?
C17 C23 1.386(3) . ?
C17 C18 1.402(3) . ?
C18 C20 1.377(3) . ?
C19 C20 1.417(4) . ?
C20 C21 1.409(4) . ?
C22 C23 1.416(4) . ?
C23 C24 1.406(4) . ?
C25 C26 1.352(4) . ?
C25 C30 1.369(4) . ?
C26 C27 1.372(5) . ?
C26 H26 0.9300 . ?
C27 C28 1.372(6) . ?
C27 H01E 0.9300 . ?
C28 C29 1.345(6) . ?
C28 H01D 0.9300 . ?
C29 C30 1.374(6) . ?
C29 H01F 0.9300 . ?
C30 H30 0.9300 . ?
C40 C41 1.360(4) . ?
C40 C42 1.365(5) . ?
C41 C42 1.336(5) . ?
C43 H021 0.9600 . ?
C43 H022 0.9600 . ?
C43 H023 0.9600 . ?
C44 H44A 0.9600 . ?
C44 H44B 0.9600 . ?
C44 H44C 0.9600 . ?
C45 H01I 0.9600 . ?
C45 H01J 0.9600 . ?
C45 H01K 0.9600 . ?
C46 H46 0.9600 . ?
C46 H01B 0.9600 . ?
C46 H01C 0.9600 . ?
C47 H012 0.9600 . ?
C47 H013 0.9600 . ?
C47 H014 0.9600 . ?
C48 H024 0.9600 . ?
C48 H025 0.9600 . ?
C48 H026 0.9600 . ?
N9 C33 1.307(4) . ?
N9 C38 1.454(6) . ?
N9 C39 1.476(5) . ?
N10 C31 1.345(4) . ?
N10 C35 1.445(7) . ?
N10 C34 1.453(6) . ?
N11 C32 1.337(4) . ?
N11 C36 1.436(6) . ?
N11 C37 1.445(6) . ?
C3 C7 1.383(3) . ?
C4 C5 1.410(4) . ?
C4 C6 1.413(4) . ?
C7 C9 1.411(4) . ?
C7 C8 1.416(4) . ?
C31 C33 1.343(4) . ?
C31 C32 1.347(4) . ?
C32 C33 1.371(4) . ?
C34 H01W 0.9600 . ?
C34 H01X 0.9600 . ?
C34 H01Y 0.9600 . ?
C35 H016 0.9600 . ?
C35 H017 0.9600 . ?
C35 H020 0.9600 . ?
C36 H01T 0.9600 . ?
C36 H01U 0.9600 . ?
C36 H01V 0.9600 . ?
C37 H01Q 0.9600 . ?
C37 H01R 0.9600 . ?
C37 H01S 0.9600 . ?
C38 H01Z 0.9600 . ?
C38 H010 0.9600 . ?
C38 H011 0.9600 . ?
C39 H01N 0.9600 . ?
C39 H01O 0.9600 . ?
C39 H01P 0.9600 . ?

loop_
_exptl_oxdiff_crystal_face_indexfrac_h
_exptl_oxdiff_crystal_face_indexfrac_k
_exptl_oxdiff_crystal_face_indexfrac_l
_exptl_oxdiff_crystal_face_x
_exptl_oxdiff_crystal_face_y
_exptl_oxdiff_crystal_face_z
0.9999 -0.9999 2.0000 0.0860 0.0007 -0.1943
-0.9999 0.9999 -2.0000 -0.0860 -0.0007 0.1943
-0.9999 -2.0000 -0.0001 0.1640 0.1038 0.1000
1.0000 0.0000 -2.0000 0.0134 -0.1759 -0.0057
-0.0000 1.0000 1.0001 -0.0887 0.0361 -0.0472
-0.2608 -1.0531 -0.4800 0.0898 0.0101 0.0487
0.4862 -0.5340 0.5197 0.0474 -0.0186 -0.0731
-0.3176 0.2699 -1.0882 -0.0218 -0.0192 0.0831
